data_7023520
loop_
_publ_author_name
'Yenilmez \,Cift\,ci, G\"on\"ul'
'Senkuytu, Elif'
'Durmu\,s, Mahmut'
'Yuksel, Fatma'
'K\?il\?i\,c, Adem'

_publ_section_title
;
 Fluorenylidene bridged cyclotriphosphazenes: 'turn-off' fluorescence
 probe for Cu(2+) and Fe(3+) ions.
;
_journal_issue 41
_journal_name_full 'Dalton transactions (Cambridge, England : 2003)'
_journal_page_first 14916
_journal_page_last 14926
_journal_paper_doi 10.1039/c3dt51426a
_journal_volume 42
_journal_year 2013
_chemical_formula_sum 'C50 H36 Cl8 N10 P6'
_chemical_formula_weight 1246.31
_chemical_name_systematic
;

 ?

;
_space_group_IT_number 14
_symmetry_cell_setting monoclinic
_symmetry_space_group_name_Hall '-P 2ybc'
_symmetry_space_group_name_H-M 'P 1 21/c 1'
_atom_sites_solution_hydrogens geom
_atom_sites_solution_primary direct
_atom_sites_solution_secondary difmap
_audit_creation_method SHELXL-97
_cell_angle_alpha 90.00
_cell_angle_beta 103.140(3)
_cell_angle_gamma 90.00
_cell_formula_units_Z 4
_cell_length_a 18.5437(9)
_cell_length_b 14.2005(7)
_cell_length_c 23.3838(11)
_cell_measurement_reflns_used 9191
_cell_measurement_temperature 120(2)
_cell_measurement_theta_max 24.34
_cell_measurement_theta_min 2.29
_cell_volume 5996.4(5)
_computing_cell_refinement 'SAINT V7.66A (Bruker AXS, 2009)'
_computing_data_collection 'Bruker APEX2'
_computing_data_reduction 'SAINT V7.66A (Bruker AXS, 2009)'
_computing_molecular_graphics 'Bruker SHELXTL'
_computing_publication_material 'Bruker SHELXTL'
_computing_structure_refinement 'SHELXL-97 (Sheldrick, 2008)'
_computing_structure_solution 'SHELXS-97 (Sheldrick, 2008)'
_diffrn_ambient_temperature 120(2)
_diffrn_detector_area_resol_mean 8.3333
_diffrn_measured_fraction_theta_full 1.000
_diffrn_measured_fraction_theta_max 1.000
_diffrn_measurement_device_type 'Bruker APEX-II CCD'
_diffrn_measurement_method '\f and \w scans'
_diffrn_radiation_monochromator graphite
_diffrn_radiation_source 'fine-focus sealed tube'
_diffrn_radiation_type MoK\a
_diffrn_radiation_wavelength 0.71073
_diffrn_reflns_av_R_equivalents 0.0752
_diffrn_reflns_av_sigmaI/netI 0.0835
_diffrn_reflns_limit_h_max 22
_diffrn_reflns_limit_h_min -22
_diffrn_reflns_limit_k_max 15
_diffrn_reflns_limit_k_min -16
_diffrn_reflns_limit_l_max 27
_diffrn_reflns_limit_l_min -27
_diffrn_reflns_number 45164
_diffrn_reflns_theta_full 25.03
_diffrn_reflns_theta_max 25.03
_diffrn_reflns_theta_min 1.69
_exptl_absorpt_coefficient_mu 0.579
_exptl_absorpt_correction_T_max 0.9254
_exptl_absorpt_correction_T_min 0.8083
_exptl_absorpt_correction_type multi-scan
_exptl_absorpt_process_details 'SADABS V2008/1 (Bruker AXS)'
_exptl_crystal_colour colourless
_exptl_crystal_density_diffrn 1.381
_exptl_crystal_density_method 'not measured'
_exptl_crystal_description block
_exptl_crystal_F_000 2528
_exptl_crystal_size_max 0.38
_exptl_crystal_size_mid 0.31
_exptl_crystal_size_min 0.14
_platon_squeeze_details
;

;
_refine_diff_density_max 0.554
_refine_diff_density_min -0.413
_refine_diff_density_rms 0.071
_refine_ls_extinction_method none
_refine_ls_goodness_of_fit_ref 1.013
_refine_ls_hydrogen_treatment mixed
_refine_ls_matrix_type full
_refine_ls_number_parameters 679
_refine_ls_number_reflns 10593
_refine_ls_number_restraints 4
_refine_ls_restrained_S_all 1.013
_refine_ls_R_factor_all 0.0862
_refine_ls_R_factor_gt 0.0469
_refine_ls_shift/su_max 0.001
_refine_ls_shift/su_mean 0.000
_refine_ls_structure_factor_coef Fsqd
_refine_ls_weighting_details 'calc w=1/[\s^2^(Fo^2^)+(0.0441P)^2^+0.0000P] where P=(Fo^2^+2Fc^2^)/3'
_refine_ls_weighting_scheme calc
_refine_ls_wR_factor_gt 0.0973
_refine_ls_wR_factor_ref 0.1072
_reflns_number_gt 6895
_reflns_number_total 10593
_reflns_threshold_expression >2sigma(I)
_cod_data_source_file c3dt51426a.txt
_cod_data_source_block CCDC_920135_GYOL9
_cod_depositor_comments
;
The following automatic conversions were performed:

'_symmetry_cell_setting' value 'Monoclinic' changed to 'monoclinic'
according to /home/saulius/struct/CIF-dictionaries/cif_core.dic
dictionary named 'cif_core.dic' version 2.4.2 from 2011-04-26.

Automatic conversion script
Id: cif_fix_values 1891 2012-01-12 08:04:46Z andrius 
;
_cod_original_sg_symbol_H-M 'P2(1)/c  '
_cod_database_code 7023520

loop_
_symmetry_equiv_pos_as_xyz
'x, y, z'
'-x, y+1/2, -z+1/2'
'-x, -y, -z'
'x, -y-1/2, z-1/2'

loop_
_atom_site_label
_atom_site_type_symbol
_atom_site_fract_x
_atom_site_fract_y
_atom_site_fract_z
_atom_site_U_iso_or_equiv
_atom_site_adp_type
_atom_site_occupancy
_atom_site_symmetry_multiplicity
_atom_site_calc_flag
_atom_site_refinement_flags
P1 P 0.18881(5) 1.24139(6) 0.09159(3) 0.0227(2) Uani 1 1 d .
P2 P 0.14300(5) 1.40615(6) 0.03226(4) 0.0275(2) Uani 1 1 d .
P3 P 0.26272(5) 1.31099(6) 0.01145(4) 0.0293(2) Uani 1 1 d .
P4 P 0.21756(5) 0.71439(6) 0.44425(3) 0.0241(2) Uani 1 1 d .
P5 P 0.26817(5) 0.61199(6) 0.54620(4) 0.0265(2) Uani 1 1 d .
P6 P 0.13058(5) 0.57578(6) 0.47670(4) 0.0256(2) Uani 1 1 d .
N1 N 0.12957(14) 1.32461(17) 0.07344(10) 0.0271(6) Uani 1 1 d .
N2 N 0.21392(16) 1.40336(19) 0.00507(12) 0.0397(8) Uani 1 1 d .
N3 N 0.24510(14) 1.22739(17) 0.04958(10) 0.0253(6) Uani 1 1 d .
N4 N 0.14630(14) 0.64811(18) 0.43113(10) 0.0270(6) Uani 1 1 d .
N5 N 0.19224(15) 0.55567(18) 0.53495(11) 0.0302(7) Uani 1 1 d .
N6 N 0.28166(13) 0.68463(17) 0.49981(11) 0.0269(6) Uani 1 1 d .
N7 N 0.14992(15) 1.13814(17) 0.09270(10) 0.0231(6) Uani 1 1 d D
H1 H 0.1664(17) 1.0908(15) 0.0764(12) 0.035 Uiso 1 1 d D
N8 N 0.23179(14) 1.26727(17) 0.15985(11) 0.0231(6) Uani 1 1 d D
H2 H 0.2088(15) 1.3071(17) 0.1772(12) 0.035 Uiso 1 1 d D
N9 N 0.19835(14) 0.82421(18) 0.45645(10) 0.0249(6) Uani 1 1 d D
H3 H 0.2288(14) 0.851(2) 0.4844(10) 0.037 Uiso 1 1 d D
N10 N 0.24438(15) 0.71160(18) 0.38224(11) 0.0260(6) Uani 1 1 d D
H4 H 0.2191(16) 0.6740(18) 0.3560(11) 0.039 Uiso 1 1 d D
Cl1 Cl 0.14613(6) 1.52987(6) 0.07435(4) 0.0472(3) Uani 1 1 d .
Cl2 Cl 0.05321(5) 1.42152(6) -0.03167(3) 0.0392(2) Uani 1 1 d .
Cl3 Cl 0.36851(5) 1.34973(7) 0.03770(4) 0.0503(3) Uani 1 1 d .
Cl4 Cl 0.26205(6) 1.26259(7) -0.06912(4) 0.0545(3) Uani 1 1 d .
Cl5 Cl 0.28031(5) 0.67747(7) 0.62429(4) 0.0456(3) Uani 1 1 d .
Cl6 Cl 0.35119(5) 0.52047(7) 0.56496(4) 0.0481(3) Uani 1 1 d .
Cl7 Cl 0.10450(5) 0.45263(6) 0.43646(4) 0.0443(3) Uani 1 1 d .
Cl8 Cl 0.03745(5) 0.61135(6) 0.50020(4) 0.0368(2) Uani 1 1 d .
C1 C 0.11098(16) 1.1116(2) 0.13600(12) 0.0183(7) Uani 1 1 d .
C2 C 0.06568(16) 1.1761(2) 0.15563(12) 0.0219(7) Uani 1 1 d .
H5 H 0.0582 1.2367 0.1381 0.026 Uiso 1 1 calc R
C3 C 0.03150(17) 1.1528(2) 0.20035(12) 0.0209(7) Uani 1 1 d .
H6 H 0.0012 1.1981 0.2135 0.025 Uiso 1 1 calc R
C4 C 0.04053(17) 1.0648(2) 0.22633(12) 0.0185(7) Uani 1 1 d .
C5 C 0.08300(17) 0.9994(2) 0.20434(12) 0.0229(7) Uani 1 1 d .
H7 H 0.0878 0.9375 0.2201 0.028 Uiso 1 1 calc R
C6 C 0.11856(17) 1.0220(2) 0.16010(12) 0.0221(7) Uani 1 1 d .
H8 H 0.1480 0.9762 0.1463 0.027 Uiso 1 1 calc R
C7 C 0.00190(17) 1.0373(2) 0.27619(12) 0.0210(7) Uani 1 1 d .
C8 C -0.02690(18) 1.12235(19) 0.30495(12) 0.0205(7) Uani 1 1 d .
C9 C 0.01353(19) 1.1917(2) 0.33949(13) 0.0255(8) Uani 1 1 d .
H9 H 0.0660 1.1929 0.3462 0.031 Uiso 1 1 calc R
C10 C -0.0239(2) 1.2595(2) 0.36412(14) 0.0319(9) Uani 1 1 d .
H10 H 0.0032 1.3076 0.3879 0.038 Uiso 1 1 calc R
C11 C -0.1001(2) 1.2578(2) 0.35448(14) 0.0338(9) Uani 1 1 d .
H11 H -0.1248 1.3048 0.3718 0.041 Uiso 1 1 calc R
C12 C -0.1409(2) 1.1891(2) 0.32023(13) 0.0290(8) Uani 1 1 d .
H12 H -0.1934 1.1882 0.3138 0.035 Uiso 1 1 calc R
C13 C -0.10377(18) 1.1206(2) 0.29507(12) 0.0216(7) Uani 1 1 d .
C14 C -0.13155(17) 1.0377(2) 0.25978(12) 0.0229(7) Uani 1 1 d .
C15 C -0.20296(19) 1.0053(2) 0.23815(14) 0.0361(9) Uani 1 1 d .
H13 H -0.2441 1.0401 0.2447 0.043 Uiso 1 1 calc R
C16 C -0.2138(2) 0.9220(3) 0.20707(15) 0.0424(10) Uani 1 1 d .
H14 H -0.2627 0.8994 0.1921 0.051 Uiso 1 1 calc R
C17 C -0.1537(2) 0.8711(2) 0.19756(14) 0.0342(9) Uani 1 1 d .
H15 H -0.1618 0.8136 0.1763 0.041 Uiso 1 1 calc R
C18 C -0.08222(18) 0.9033(2) 0.21876(12) 0.0243(8) Uani 1 1 d .
H16 H -0.0412 0.8684 0.2121 0.029 Uiso 1 1 calc R
C19 C -0.07113(17) 0.9870(2) 0.24977(12) 0.0186(7) Uani 1 1 d .
C20 C 0.05443(17) 0.97994(19) 0.32425(12) 0.0185(7) Uani 1 1 d .
C21 C 0.12916(17) 1.0030(2) 0.34168(12) 0.0212(7) Uani 1 1 d .
H17 H 0.1481 1.0538 0.3230 0.025 Uiso 1 1 calc R
C22 C 0.17602(18) 0.9537(2) 0.38539(12) 0.0226(7) Uani 1 1 d .
H18 H 0.2268 0.9708 0.3966 0.027 Uiso 1 1 calc R
C23 C 0.14992(18) 0.8795(2) 0.41313(12) 0.0224(7) Uani 1 1 d .
C24 C 0.07473(17) 0.8578(2) 0.39789(12) 0.0241(8) Uani 1 1 d .
H19 H 0.0556 0.8087 0.4178 0.029 Uiso 1 1 calc R
C25 C 0.02783(18) 0.9079(2) 0.35359(12) 0.0235(7) Uani 1 1 d .
H20 H -0.0233 0.8925 0.3433 0.028 Uiso 1 1 calc R
C26 C 0.27854(17) 1.2012(2) 0.19620(13) 0.0221(7) Uani 1 1 d .
C27 C 0.33835(17) 1.1629(2) 0.17821(13) 0.0267(8) Uani 1 1 d .
H21 H 0.3488 1.1817 0.1419 0.032 Uiso 1 1 calc R
C28 C 0.38286(18) 1.0973(2) 0.21303(13) 0.0264(8) Uani 1 1 d .
H22 H 0.4230 1.0704 0.1998 0.032 Uiso 1 1 calc R
C29 C 0.37049(17) 1.0699(2) 0.26672(13) 0.0235(7) Uani 1 1 d .
C30 C 0.31079(18) 1.1104(2) 0.28487(13) 0.0270(8) Uani 1 1 d .
H23 H 0.3017 1.0939 0.3220 0.032 Uiso 1 1 calc R
C31 C 0.26503(18) 1.1738(2) 0.24992(13) 0.0248(8) Uani 1 1 d .
H24 H 0.2238 1.1991 0.2625 0.030 Uiso 1 1 calc R
C32 C 0.42027(17) 0.9986(2) 0.30655(13) 0.0255(8) Uani 1 1 d .
C33 C 0.47373(18) 0.9467(2) 0.27625(15) 0.0313(9) Uani 1 1 d .
C34 C 0.4577(2) 0.8843(2) 0.22957(15) 0.0387(9) Uani 1 1 d .
H25 H 0.4077 0.8709 0.2108 0.046 Uiso 1 1 calc R
C35 C 0.5153(2) 0.8414(3) 0.21031(17) 0.0510(11) Uani 1 1 d .
H26 H 0.5047 0.7993 0.1779 0.061 Uiso 1 1 calc R
C36 C 0.5879(3) 0.8600(3) 0.2383(2) 0.0650(14) Uani 1 1 d .
H27 H 0.6268 0.8293 0.2253 0.078 Uiso 1 1 calc R
C37 C 0.6051(2) 0.9222(3) 0.2848(2) 0.0569(12) Uani 1 1 d .
H28 H 0.6552 0.9348 0.3035 0.068 Uiso 1 1 calc R
C38 C 0.5476(2) 0.9660(3) 0.30372(16) 0.0417(10) Uani 1 1 d .
C39 C 0.5479(2) 1.0325(3) 0.35118(16) 0.0445(10) Uani 1 1 d .
C40 C 0.6069(2) 1.0772(3) 0.38894(19) 0.0656(14) Uani 1 1 d .
H29 H 0.6565 1.0651 0.3867 0.079 Uiso 1 1 calc R
C41 C 0.5914(3) 1.1397(3) 0.4297(2) 0.0687(14) Uani 1 1 d .
H30 H 0.6311 1.1713 0.4552 0.082 Uiso 1 1 calc R
C42 C 0.5191(3) 1.1577(3) 0.43458(16) 0.0618(13) Uani 1 1 d .
H31 H 0.5101 1.2002 0.4635 0.074 Uiso 1 1 calc R
C43 C 0.4602(2) 1.1126(3) 0.39664(15) 0.0435(10) Uani 1 1 d .
H32 H 0.4106 1.1241 0.3994 0.052 Uiso 1 1 calc R
C44 C 0.47487(19) 1.0514(2) 0.35519(14) 0.0348(9) Uani 1 1 d .
C45 C 0.37292(17) 0.9242(2) 0.32869(13) 0.0245(8) Uani 1 1 d .
C46 C 0.39241(18) 0.8872(2) 0.38495(14) 0.0341(9) Uani 1 1 d .
H33 H 0.4344 0.9115 0.4120 0.041 Uiso 1 1 calc R
C47 C 0.35161(18) 0.8152(2) 0.40240(14) 0.0352(9) Uani 1 1 d .
H34 H 0.3667 0.7891 0.4407 0.042 Uiso 1 1 calc R
C48 C 0.28858(18) 0.7814(2) 0.36371(13) 0.0273(8) Uani 1 1 d .
C49 C 0.26908(17) 0.8175(2) 0.30740(13) 0.0235(7) Uani 1 1 d .
H35 H 0.2268 0.7939 0.2803 0.028 Uiso 1 1 calc R
C50 C 0.31113(17) 0.8878(2) 0.29065(13) 0.0225(7) Uani 1 1 d .
H36 H 0.2972 0.9119 0.2518 0.027 Uiso 1 1 calc R

loop_
_atom_site_aniso_label
_atom_site_aniso_U_11
_atom_site_aniso_U_22
_atom_site_aniso_U_33
_atom_site_aniso_U_23
_atom_site_aniso_U_13
_atom_site_aniso_U_12
P1 0.0257(5) 0.0261(5) 0.0185(4) 0.0051(4) 0.0098(4) 0.0033(4)
P2 0.0350(6) 0.0265(5) 0.0220(5) 0.0062(4) 0.0086(4) 0.0029(4)
P3 0.0304(5) 0.0401(5) 0.0204(5) 0.0048(4) 0.0124(4) -0.0022(5)
P4 0.0231(5) 0.0290(5) 0.0194(4) 0.0062(4) 0.0032(4) -0.0061(4)
P5 0.0260(5) 0.0321(5) 0.0214(4) 0.0070(4) 0.0057(4) -0.0006(4)
P6 0.0273(5) 0.0283(5) 0.0230(5) -0.0007(4) 0.0094(4) -0.0083(4)
N1 0.0299(16) 0.0282(15) 0.0267(15) 0.0123(12) 0.0136(13) 0.0108(13)
N2 0.044(2) 0.0414(18) 0.0414(18) 0.0217(14) 0.0249(16) 0.0063(15)
N3 0.0276(16) 0.0323(15) 0.0201(14) 0.0055(12) 0.0137(12) 0.0049(13)
N4 0.0218(15) 0.0378(16) 0.0195(14) 0.0042(12) 0.0008(12) -0.0114(13)
N5 0.0305(17) 0.0366(16) 0.0245(15) 0.0070(13) 0.0081(13) -0.0108(14)
N6 0.0192(15) 0.0326(15) 0.0259(15) 0.0097(12) -0.0012(12) -0.0073(13)
N7 0.0288(16) 0.0227(15) 0.0211(14) -0.0016(12) 0.0125(12) 0.0045(13)
N8 0.0266(16) 0.0224(15) 0.0228(14) 0.0008(12) 0.0110(12) 0.0029(13)
N9 0.0238(16) 0.0345(16) 0.0144(14) 0.0027(12) 0.0000(12) -0.0063(13)
N10 0.0275(16) 0.0308(16) 0.0207(15) 0.0013(12) 0.0076(13) -0.0092(14)
Cl1 0.0705(7) 0.0312(5) 0.0404(5) -0.0058(4) 0.0133(5) -0.0079(5)
Cl2 0.0450(6) 0.0478(5) 0.0225(4) 0.0038(4) 0.0031(4) 0.0123(5)
Cl3 0.0349(6) 0.0646(7) 0.0538(6) -0.0012(5) 0.0154(5) -0.0137(5)
Cl4 0.0731(7) 0.0725(7) 0.0238(5) -0.0050(5) 0.0229(5) -0.0129(6)
Cl5 0.0397(6) 0.0712(7) 0.0261(5) -0.0064(5) 0.0079(4) -0.0053(5)
Cl6 0.0414(6) 0.0466(6) 0.0589(6) 0.0201(5) 0.0171(5) 0.0159(5)
Cl7 0.0543(6) 0.0379(5) 0.0480(6) -0.0171(4) 0.0270(5) -0.0186(5)
Cl8 0.0314(5) 0.0474(5) 0.0365(5) -0.0064(4) 0.0177(4) -0.0072(4)
C1 0.0186(17) 0.0260(17) 0.0102(14) -0.0010(13) 0.0032(13) -0.0027(15)
C2 0.0250(19) 0.0226(17) 0.0187(16) 0.0019(14) 0.0062(15) 0.0026(15)
C3 0.0237(18) 0.0225(17) 0.0179(16) -0.0010(13) 0.0077(14) 0.0057(15)
C4 0.0205(18) 0.0204(16) 0.0146(15) -0.0022(13) 0.0038(14) -0.0046(14)
C5 0.031(2) 0.0180(17) 0.0211(17) 0.0009(14) 0.0079(15) -0.0021(15)
C6 0.0298(19) 0.0194(17) 0.0189(16) -0.0027(13) 0.0091(15) 0.0029(15)
C7 0.0254(19) 0.0218(17) 0.0178(16) 0.0007(13) 0.0090(14) -0.0017(15)
C8 0.034(2) 0.0156(16) 0.0143(16) 0.0032(13) 0.0098(15) -0.0010(15)
C9 0.033(2) 0.0232(17) 0.0242(18) -0.0011(15) 0.0142(16) -0.0036(16)
C10 0.053(3) 0.0186(17) 0.0297(19) -0.0049(15) 0.0209(18) -0.0088(18)
C11 0.053(3) 0.0215(18) 0.035(2) 0.0006(16) 0.0259(19) 0.0051(18)
C12 0.037(2) 0.0288(19) 0.0249(18) 0.0062(15) 0.0149(16) 0.0077(17)
C13 0.027(2) 0.0212(17) 0.0175(16) 0.0053(13) 0.0083(15) 0.0013(15)
C14 0.0245(19) 0.0282(18) 0.0171(16) 0.0037(14) 0.0071(15) 0.0001(16)
C15 0.026(2) 0.045(2) 0.037(2) -0.0016(18) 0.0089(17) 0.0001(18)
C16 0.027(2) 0.057(3) 0.043(2) -0.009(2) 0.0081(19) -0.014(2)
C17 0.040(2) 0.038(2) 0.0252(19) -0.0102(16) 0.0107(17) -0.0132(19)
C18 0.027(2) 0.0277(18) 0.0200(17) 0.0009(14) 0.0091(15) -0.0017(16)
C19 0.0248(18) 0.0196(16) 0.0126(15) 0.0049(13) 0.0066(14) -0.0014(15)
C20 0.0252(19) 0.0166(16) 0.0153(16) -0.0051(13) 0.0078(14) -0.0012(15)
C21 0.029(2) 0.0190(16) 0.0185(16) 0.0002(13) 0.0108(15) -0.0059(15)
C22 0.0235(19) 0.0258(18) 0.0189(17) -0.0037(14) 0.0058(15) -0.0041(15)
C23 0.029(2) 0.0227(17) 0.0146(16) 0.0008(13) 0.0020(15) -0.0020(16)
C24 0.027(2) 0.0268(18) 0.0198(17) 0.0060(14) 0.0070(15) -0.0062(16)
C25 0.0213(18) 0.0269(18) 0.0209(17) -0.0012(14) 0.0018(15) -0.0077(15)
C26 0.0217(18) 0.0236(17) 0.0207(17) -0.0051(14) 0.0046(15) -0.0049(15)
C27 0.0266(19) 0.037(2) 0.0181(17) 0.0053(15) 0.0084(15) -0.0011(17)
C28 0.0207(18) 0.037(2) 0.0222(17) 0.0051(15) 0.0067(15) 0.0016(16)
C29 0.0174(18) 0.0324(19) 0.0204(17) 0.0017(14) 0.0038(14) -0.0067(15)
C30 0.032(2) 0.0341(19) 0.0165(16) 0.0027(15) 0.0086(15) -0.0021(17)
C31 0.0254(19) 0.0275(18) 0.0234(18) -0.0026(15) 0.0094(15) -0.0006(16)
C32 0.0192(18) 0.038(2) 0.0191(16) 0.0080(15) 0.0051(14) -0.0051(16)
C33 0.021(2) 0.041(2) 0.031(2) 0.0246(17) 0.0059(16) 0.0043(17)
C34 0.037(2) 0.048(2) 0.035(2) 0.0085(18) 0.0168(18) 0.008(2)
C35 0.058(3) 0.054(3) 0.048(2) 0.019(2) 0.026(2) 0.023(2)
C36 0.055(3) 0.083(3) 0.069(3) 0.039(3) 0.038(3) 0.032(3)
C37 0.023(2) 0.088(3) 0.062(3) 0.031(3) 0.015(2) 0.020(2)
C38 0.027(2) 0.060(3) 0.037(2) 0.027(2) 0.0053(18) 0.003(2)
C39 0.022(2) 0.070(3) 0.036(2) 0.025(2) -0.0052(18) -0.015(2)
C40 0.037(3) 0.102(4) 0.050(3) 0.024(3) -0.005(2) -0.024(3)
C41 0.056(3) 0.089(4) 0.051(3) 0.006(3) -0.009(3) -0.046(3)
C42 0.075(3) 0.074(3) 0.031(2) 0.005(2) 0.001(2) -0.034(3)
C43 0.045(2) 0.053(2) 0.029(2) 0.0030(19) 0.0031(19) -0.019(2)
C44 0.028(2) 0.048(2) 0.0257(19) 0.0176(17) 0.0020(17) -0.0113(18)
C45 0.0180(18) 0.0351(19) 0.0224(17) 0.0049(15) 0.0089(15) 0.0031(16)
C46 0.0230(19) 0.053(2) 0.0237(18) 0.0094(17) -0.0006(15) -0.0092(18)
C47 0.029(2) 0.052(2) 0.0226(18) 0.0142(17) 0.0015(16) -0.0070(19)
C48 0.025(2) 0.0314(19) 0.0261(18) 0.0014(15) 0.0076(16) -0.0001(16)
C49 0.0204(18) 0.0318(18) 0.0184(17) -0.0014(14) 0.0043(14) -0.0015(16)
C50 0.0190(18) 0.0334(18) 0.0153(16) 0.0041(14) 0.0042(14) 0.0015(16)

loop_
_atom_type_symbol
_atom_type_description
_atom_type_scat_dispersion_real
_atom_type_scat_dispersion_imag
_atom_type_scat_source
C C 0.0033 0.0016 'International Tables Vol C Tables 4.2.6.8 and 6.1.1.4'
H H 0.0000 0.0000 'International Tables Vol C Tables 4.2.6.8 and 6.1.1.4'
N N 0.0061 0.0033 'International Tables Vol C Tables 4.2.6.8 and 6.1.1.4'
P P 0.1023 0.0942 'International Tables Vol C Tables 4.2.6.8 and 6.1.1.4'
Cl Cl 0.1484 0.1585 'International Tables Vol C Tables 4.2.6.8 and 6.1.1.4'

loop_
_geom_angle_atom_site_label_1
_geom_angle_atom_site_label_2
_geom_angle_atom_site_label_3
_geom_angle
N3 P1 N1 115.61(13)
N3 P1 N7 104.46(13)
N1 P1 N7 112.74(14)
N3 P1 N8 112.42(13)
N1 P1 N8 104.02(13)
N7 P1 N8 107.52(13)
N1 P2 N2 119.44(14)
N1 P2 Cl2 108.82(11)
N2 P2 Cl2 109.36(11)
N1 P2 Cl1 109.72(10)
N2 P2 Cl1 106.50(12)
Cl2 P2 Cl1 101.50(5)
N3 P3 N2 119.62(14)
N3 P3 Cl3 110.63(11)
N2 P3 Cl3 107.57(12)
N3 P3 Cl4 108.57(10)
N2 P3 Cl4 108.36(11)
Cl3 P3 Cl4 100.34(6)
N4 P4 N6 115.42(13)
N4 P4 N10 102.74(13)
N6 P4 N10 113.09(14)
N4 P4 N9 113.07(14)
N6 P4 N9 105.06(13)
N10 P4 N9 107.40(13)
N6 P5 N5 119.65(13)
N6 P5 Cl6 110.36(11)
N5 P5 Cl6 108.69(11)
N6 P5 Cl5 108.84(11)
N5 P5 Cl5 107.14(10)
Cl6 P5 Cl5 100.39(5)
N4 P6 N5 119.65(13)
N4 P6 Cl7 108.62(10)
N5 P6 Cl7 107.25(11)
N4 P6 Cl8 109.32(11)
N5 P6 Cl8 107.96(11)
Cl7 P6 Cl8 102.72(5)
P2 N1 P1 120.93(16)
P3 N2 P2 119.47(16)
P3 N3 P1 120.40(16)
P6 N4 P4 122.30(15)
P5 N5 P6 119.24(15)
P5 N6 P4 122.08(16)
C1 N7 P1 123.1(2)
C1 N7 H1 113(2)
P1 N7 H1 119(2)
C26 N8 P1 121.7(2)
C26 N8 H2 117(2)
P1 N8 H2 115(2)
C23 N9 P4 121.8(2)
C23 N9 H3 120(2)
P4 N9 H3 115(2)
C48 N10 P4 124.6(2)
C48 N10 H4 118(2)
P4 N10 H4 115(2)
C6 C1 C2 119.0(3)
C6 C1 N7 120.8(3)
C2 C1 N7 120.2(3)
C3 C2 C1 120.6(3)
C3 C2 H5 119.7
C1 C2 H5 119.7
C2 C3 C4 121.2(3)
C2 C3 H6 119.4
C4 C3 H6 119.4
C3 C4 C5 117.6(3)
C3 C4 C7 121.8(3)
C5 C4 C7 120.5(3)
C6 C5 C4 121.9(3)
C6 C5 H7 119.1
C4 C5 H7 119.1
C5 C6 C1 119.6(3)
C5 C6 H8 120.2
C1 C6 H8 120.2
C19 C7 C8 100.4(2)
C19 C7 C20 113.7(2)
C8 C7 C20 108.7(2)
C19 C7 C4 109.4(2)
C8 C7 C4 113.4(2)
C20 C7 C4 111.0(2)
C9 C8 C13 120.6(3)
C9 C8 C7 128.3(3)
C13 C8 C7 111.0(3)
C8 C9 C10 118.8(3)
C8 C9 H9 120.6
C10 C9 H9 120.6
C11 C10 C9 120.7(3)
C11 C10 H10 119.6
C9 C10 H10 119.6
C12 C11 C10 121.0(3)
C12 C11 H11 119.5
C10 C11 H11 119.5
C11 C12 C13 118.7(3)
C11 C12 H12 120.6
C13 C12 H12 120.6
C8 C13 C12 120.2(3)
C8 C13 C14 108.9(3)
C12 C13 C14 130.8(3)
C15 C14 C19 120.3(3)
C15 C14 C13 131.2(3)
C19 C14 C13 108.5(3)
C16 C15 C14 119.4(3)
C16 C15 H13 120.3
C14 C15 H13 120.3
C15 C16 C17 120.3(3)
C15 C16 H14 119.8
C17 C16 H14 119.8
C18 C17 C16 120.6(3)
C18 C17 H15 119.7
C16 C17 H15 119.7
C19 C18 C17 119.2(3)
C19 C18 H16 120.4
C17 C18 H16 120.4
C18 C19 C14 120.1(3)
C18 C19 C7 128.7(3)
C14 C19 C7 111.2(2)
C25 C20 C21 118.2(3)
C25 C20 C7 121.0(3)
C21 C20 C7 120.7(3)
C22 C21 C20 121.1(3)
C22 C21 H17 119.4
C20 C21 H17 119.4
C21 C22 C23 120.6(3)
C21 C22 H18 119.7
C23 C22 H18 119.7
C22 C23 C24 119.1(3)
C22 C23 N9 121.5(3)
C24 C23 N9 119.5(3)
C25 C24 C23 119.9(3)
C25 C24 H19 120.1
C23 C24 H19 120.1
C20 C25 C24 121.0(3)
C20 C25 H20 119.5
C24 C25 H20 119.5
C27 C26 C31 119.0(3)
C27 C26 N8 120.0(3)
C31 C26 N8 121.0(3)
C28 C27 C26 119.9(3)
C28 C27 H21 120.0
C26 C27 H21 120.0
C27 C28 C29 121.7(3)
C27 C28 H22 119.2
C29 C28 H22 119.2
C28 C29 C30 117.8(3)
C28 C29 C32 122.4(3)
C30 C29 C32 119.8(3)
C31 C30 C29 121.0(3)
C31 C30 H23 119.5
C29 C30 H23 119.5
C30 C31 C26 120.5(3)
C30 C31 H24 119.8
C26 C31 H24 119.8
C33 C32 C29 113.6(2)
C33 C32 C44 101.0(3)
C29 C32 C44 109.4(3)
C33 C32 C45 107.7(3)
C29 C32 C45 110.3(2)
C44 C32 C45 114.6(2)
C34 C33 C38 119.9(3)
C34 C33 C32 128.8(3)
C38 C33 C32 111.2(3)
C33 C34 C35 119.5(4)
C33 C34 H25 120.2
C35 C34 H25 120.2
C36 C35 C34 120.0(4)
C36 C35 H26 120.0
C34 C35 H26 120.0
C37 C36 C35 121.4(4)
C37 C36 H27 119.3
C35 C36 H27 119.3
C36 C37 C38 118.8(4)
C36 C37 H28 120.6
C38 C37 H28 120.6
C37 C38 C33 120.4(4)
C37 C38 C39 131.5(4)
C33 C38 C39 108.0(3)
C40 C39 C44 120.1(4)
C40 C39 C38 130.1(4)
C44 C39 C38 109.8(3)
C41 C40 C39 118.3(4)
C41 C40 H29 120.9
C39 C40 H29 120.9
C40 C41 C42 122.0(4)
C40 C41 H30 119.0
C42 C41 H30 119.0
C41 C42 C43 119.5(4)
C41 C42 H31 120.3
C43 C42 H31 120.3
C44 C43 C42 119.1(4)
C44 C43 H32 120.5
C42 C43 H32 120.5
C43 C44 C39 121.1(3)
C43 C44 C32 128.9(3)
C39 C44 C32 109.9(3)
C50 C45 C46 117.9(3)
C50 C45 C32 119.6(3)
C46 C45 C32 122.3(3)
C45 C46 C47 121.1(3)
C45 C46 H33 119.4
C47 C46 H33 119.4
C46 C47 C48 119.8(3)
C46 C47 H34 120.1
C48 C47 H34 120.1
C49 C48 C47 119.4(3)
C49 C48 N10 120.5(3)
C47 C48 N10 120.1(3)
C50 C49 C48 119.8(3)
C50 C49 H35 120.1
C48 C49 H35 120.1
C49 C50 C45 121.9(3)
C49 C50 H36 119.0
C45 C50 H36 119.0

loop_
_geom_bond_atom_site_label_1
_geom_bond_atom_site_label_2
_geom_bond_distance
P1 N3 1.600(3)
P1 N1 1.604(3)
P1 N7 1.637(3)
P1 N8 1.655(3)
P2 N1 1.562(2)
P2 N2 1.586(3)
P2 Cl2 1.9806(12)
P2 Cl1 2.0081(12)
P3 N3 1.563(2)
P3 N2 1.581(3)
P3 Cl3 1.9950(13)
P3 Cl4 2.0027(12)
P4 N4 1.594(3)
P4 N6 1.605(2)
P4 N10 1.637(3)
P4 N9 1.639(3)
P5 N6 1.558(2)
P5 N5 1.588(3)
P5 Cl6 1.9860(12)
P5 Cl5 2.0156(12)
P6 N4 1.555(2)
P6 N5 1.593(3)
P6 Cl7 1.9927(12)
P6 Cl8 1.9929(12)
N7 C1 1.422(4)
N7 H1 0.862(10)
N8 C26 1.421(4)
N8 H2 0.864(10)
N9 C23 1.427(4)
N9 H3 0.848(10)
N10 C48 1.416(4)
N10 H4 0.866(10)
C1 C6 1.386(4)
C1 C2 1.389(4)
C2 C3 1.380(4)
C2 H5 0.9500
C3 C4 1.383(4)
C3 H6 0.9500
C4 C5 1.390(4)
C4 C7 1.551(4)
C5 C6 1.385(4)
C5 H7 0.9500
C6 H8 0.9500
C7 C19 1.532(4)
C7 C8 1.536(4)
C7 C20 1.542(4)
C8 C9 1.382(4)
C8 C13 1.391(4)
C9 C10 1.386(4)
C9 H9 0.9500
C10 C11 1.380(5)
C10 H10 0.9500
C11 C12 1.375(4)
C11 H11 0.9500
C12 C13 1.396(4)
C12 H12 0.9500
C13 C14 1.463(4)
C14 C15 1.384(4)
C14 C19 1.396(4)
C15 C16 1.378(5)
C15 H13 0.9500
C16 C17 1.389(5)
C16 H14 0.9500
C17 C18 1.384(4)
C17 H15 0.9500
C18 C19 1.383(4)
C18 H16 0.9500
C20 C25 1.384(4)
C20 C21 1.392(4)
C21 C22 1.374(4)
C21 H17 0.9500
C22 C23 1.382(4)
C22 H18 0.9500
C23 C24 1.393(4)
C24 C25 1.388(4)
C24 H19 0.9500
C25 H20 0.9500
C26 C27 1.384(4)
C26 C31 1.391(4)
C27 C28 1.381(4)
C27 H21 0.9500
C28 C29 1.383(4)
C28 H22 0.9500
C29 C30 1.397(4)
C29 C32 1.534(4)
C30 C31 1.372(4)
C30 H23 0.9500
C31 H24 0.9500
C32 C33 1.532(5)
C32 C44 1.535(4)
C32 C45 1.537(4)
C33 C34 1.385(5)
C33 C38 1.402(5)
C34 C35 1.390(5)
C34 H25 0.9500
C35 C36 1.383(6)
C35 H26 0.9500
C36 C37 1.379(6)
C36 H27 0.9500
C37 C38 1.391(5)
C37 H28 0.9500
C38 C39 1.456(5)
C39 C40 1.394(5)
C39 C44 1.404(5)
C40 C41 1.379(6)
C40 H29 0.9500
C41 C42 1.394(6)
C41 H30 0.9500
C42 C43 1.396(5)
C42 H31 0.9500
C43 C44 1.375(5)
C43 H32 0.9500
C45 C50 1.381(4)
C45 C46 1.386(4)
C46 C47 1.387(4)
C46 H33 0.9500
C47 C48 1.391(4)
C47 H34 0.9500
C48 C49 1.382(4)
C49 C50 1.377(4)
C49 H35 0.9500
C50 H36 0.9500

loop_
_geom_hbond_atom_site_label_D
_geom_hbond_atom_site_label_H
_geom_hbond_atom_site_label_A
_geom_hbond_distance_DH
_geom_hbond_distance_HA
_geom_hbond_distance_DA
_geom_hbond_angle_DHA
_geom_hbond_site_symmetry_A
N7 H1 N5 0.862(10) 2.389(12) 3.240(3) 169(3) 4_575

loop_
_geom_torsion_atom_site_label_1
_geom_torsion_atom_site_label_2
_geom_torsion_atom_site_label_3
_geom_torsion_atom_site_label_4
_geom_torsion
N2 P2 N1 P1 3.6(3)
Cl2 P2 N1 P1 130.09(15)
Cl1 P2 N1 P1 -119.68(16)
N3 P1 N1 P2 -20.1(2)
N7 P1 N1 P2 -140.20(17)
N8 P1 N1 P2 103.62(19)
N3 P3 N2 P2 -6.0(3)
Cl3 P3 N2 P2 -133.20(17)
Cl4 P3 N2 P2 119.13(18)
N1 P2 N2 P3 9.9(3)
Cl2 P2 N2 P3 -116.33(18)
Cl1 P2 N2 P3 134.74(17)
N2 P3 N3 P1 -11.6(3)
Cl3 P3 N3 P1 114.24(16)
Cl4 P3 N3 P1 -136.55(14)
N1 P1 N3 P3 24.1(2)
N7 P1 N3 P3 148.61(17)
N8 P1 N3 P3 -95.11(19)
N5 P6 N4 P4 -8.9(3)
Cl7 P6 N4 P4 -132.39(16)
Cl8 P6 N4 P4 116.25(17)
N6 P4 N4 P6 14.7(3)
N10 P4 N4 P6 138.29(19)
N9 P4 N4 P6 -106.3(2)
N6 P5 N5 P6 -1.0(3)
Cl6 P5 N5 P6 -128.94(16)
Cl5 P5 N5 P6 123.38(16)
N4 P6 N5 P5 1.5(3)
Cl7 P6 N5 P5 125.69(16)
Cl8 P6 N5 P5 -124.25(16)
N5 P5 N6 P4 7.7(3)
Cl6 P5 N6 P4 134.88(16)
Cl5 P5 N6 P4 -115.86(17)
N4 P4 N6 P5 -14.1(3)
N10 P4 N6 P5 -132.03(19)
N9 P4 N6 P5 111.14(19)
N3 P1 N7 C1 163.0(2)
N1 P1 N7 C1 -70.7(3)
N8 P1 N7 C1 43.4(3)
N3 P1 N8 C26 -66.9(3)
N1 P1 N8 C26 167.3(2)
N7 P1 N8 C26 47.6(3)
N4 P4 N9 C23 -61.0(3)
N6 P4 N9 C23 172.2(2)
N10 P4 N9 C23 51.6(3)
N4 P4 N10 C48 157.5(3)
N6 P4 N10 C48 -77.5(3)
N9 P4 N10 C48 38.0(3)
P1 N7 C1 C6 -139.2(2)
P1 N7 C1 C2 39.5(4)
C6 C1 C2 C3 3.0(4)
N7 C1 C2 C3 -175.8(3)
C1 C2 C3 C4 -0.8(4)
C2 C3 C4 C5 -2.4(4)
C2 C3 C4 C7 -179.4(3)
C3 C4 C5 C6 3.3(4)
C7 C4 C5 C6 -179.6(3)
C4 C5 C6 C1 -1.1(4)
C2 C1 C6 C5 -2.1(4)
N7 C1 C6 C5 176.7(3)
C3 C4 C7 C19 94.4(3)
C5 C4 C7 C19 -82.5(3)
C3 C4 C7 C8 -16.7(4)
C5 C4 C7 C8 166.4(3)
C3 C4 C7 C20 -139.4(3)
C5 C4 C7 C20 43.7(4)
C19 C7 C8 C9 175.4(3)
C20 C7 C8 C9 55.8(4)
C4 C7 C8 C9 -68.1(4)
C19 C7 C8 C13 -1.1(3)
C20 C7 C8 C13 -120.6(3)
C4 C7 C8 C13 115.5(3)
C13 C8 C9 C10 0.0(4)
C7 C8 C9 C10 -176.1(3)
C8 C9 C10 C11 0.1(4)
C9 C10 C11 C12 -0.1(5)
C10 C11 C12 C13 -0.1(5)
C9 C8 C13 C12 -0.2(4)
C7 C8 C13 C12 176.6(2)
C9 C8 C13 C14 -177.2(3)
C7 C8 C13 C14 -0.5(3)
C11 C12 C13 C8 0.2(4)
C11 C12 C13 C14 176.5(3)
C8 C13 C14 C15 -179.4(3)
C12 C13 C14 C15 4.1(5)
C8 C13 C14 C19 2.0(3)
C12 C13 C14 C19 -174.6(3)
C19 C14 C15 C16 0.6(5)
C13 C14 C15 C16 -178.0(3)
C14 C15 C16 C17 0.0(5)
C15 C16 C17 C18 -0.4(5)
C16 C17 C18 C19 0.2(5)
C17 C18 C19 C14 0.4(4)
C17 C18 C19 C7 -178.7(3)
C15 C14 C19 C18 -0.8(4)
C13 C14 C19 C18 178.0(2)
C15 C14 C19 C7 178.4(3)
C13 C14 C19 C7 -2.7(3)
C8 C7 C19 C18 -178.5(3)
C20 C7 C19 C18 -62.7(4)
C4 C7 C19 C18 62.0(4)
C8 C7 C19 C14 2.3(3)
C20 C7 C19 C14 118.2(3)
C4 C7 C19 C14 -117.2(3)
C19 C7 C20 C25 -20.8(4)
C8 C7 C20 C25 90.0(3)
C4 C7 C20 C25 -144.6(3)
C19 C7 C20 C21 163.0(3)
C8 C7 C20 C21 -86.1(3)
C4 C7 C20 C21 39.3(3)
C25 C20 C21 C22 2.2(4)
C7 C20 C21 C22 178.5(3)
C20 C21 C22 C23 0.2(4)
C21 C22 C23 C24 -2.7(4)
C21 C22 C23 N9 176.7(3)
P4 N9 C23 C22 -110.7(3)
P4 N9 C23 C24 68.6(4)
C22 C23 C24 C25 2.8(4)
N9 C23 C24 C25 -176.6(3)
C21 C20 C25 C24 -2.1(4)
C7 C20 C25 C24 -178.3(3)
C23 C24 C25 C20 -0.4(4)
P1 N8 C26 C27 57.2(4)
P1 N8 C26 C31 -122.5(3)
C31 C26 C27 C28 1.0(4)
N8 C26 C27 C28 -178.7(3)
C26 C27 C28 C29 -1.5(5)
C27 C28 C29 C30 0.3(5)
C27 C28 C29 C32 -178.7(3)
C28 C29 C30 C31 1.4(5)
C32 C29 C30 C31 -179.5(3)
C29 C30 C31 C26 -2.0(5)
C27 C26 C31 C30 0.7(4)
N8 C26 C31 C30 -179.6(3)
C28 C29 C32 C33 -11.9(4)
C30 C29 C32 C33 169.1(3)
C28 C29 C32 C44 100.1(3)
C30 C29 C32 C44 -78.9(3)
C28 C29 C32 C45 -132.9(3)
C30 C29 C32 C45 48.1(4)
C29 C32 C33 C34 -65.3(4)
C44 C32 C33 C34 177.7(3)
C45 C32 C33 C34 57.2(4)
C29 C32 C33 C38 117.5(3)
C44 C32 C33 C38 0.5(3)
C45 C32 C33 C38 -120.0(3)
C38 C33 C34 C35 -0.1(5)
C32 C33 C34 C35 -177.1(3)
C33 C34 C35 C36 1.0(5)
C34 C35 C36 C37 -1.3(6)
C35 C36 C37 C38 0.5(6)
C36 C37 C38 C33 0.4(5)
C36 C37 C38 C39 178.8(4)
C34 C33 C38 C37 -0.7(5)
C32 C33 C38 C37 176.8(3)
C34 C33 C38 C39 -179.4(3)
C32 C33 C38 C39 -1.9(4)
C37 C38 C39 C40 5.6(7)
C33 C38 C39 C40 -175.8(4)
C37 C38 C39 C44 -175.9(4)
C33 C38 C39 C44 2.6(4)
C44 C39 C40 C41 0.0(6)
C38 C39 C40 C41 178.4(4)
C39 C40 C41 C42 1.0(6)
C40 C41 C42 C43 -1.0(6)
C41 C42 C43 C44 0.0(6)
C42 C43 C44 C39 1.1(5)
C42 C43 C44 C32 -175.8(3)
C40 C39 C44 C43 -1.1(5)
C38 C39 C44 C43 -179.7(3)
C40 C39 C44 C32 176.3(3)
C38 C39 C44 C32 -2.3(4)
C33 C32 C44 C43 178.3(3)
C29 C32 C44 C43 58.2(4)
C45 C32 C44 C43 -66.3(4)
C33 C32 C44 C39 1.1(3)
C29 C32 C44 C39 -118.9(3)
C45 C32 C44 C39 116.6(3)
C33 C32 C45 C50 -83.1(3)
C29 C32 C45 C50 41.3(4)
C44 C32 C45 C50 165.4(3)
C33 C32 C45 C46 92.6(4)
C29 C32 C45 C46 -142.9(3)
C44 C32 C45 C46 -18.9(4)
C50 C45 C46 C47 0.6(5)
C32 C45 C46 C47 -175.2(3)
C45 C46 C47 C48 -2.2(5)
C46 C47 C48 C49 2.6(5)
C46 C47 C48 N10 -176.5(3)
P4 N10 C48 C49 -132.6(3)
P4 N10 C48 C47 46.5(4)
C47 C48 C49 C50 -1.5(5)
N10 C48 C49 C50 177.7(3)
C48 C49 C50 C45 -0.1(5)
C46 C45 C50 C49 0.6(5)
C32 C45 C50 C49 176.5(3)

loop_
_platon_squeeze_void_nr
_platon_squeeze_void_average_x
_platon_squeeze_void_average_y
_platon_squeeze_void_average_z
_platon_squeeze_void_volume
_platon_squeeze_void_count_electrons
_platon_squeeze_void_content
1 0.500 0.000 1.000 405 90 ' '
2 0.500 0.500 0.500 405 90 ' '
